data_4076960
loop_
_publ_author_name
'Khorobkov, Ilia'
'Gambarotta, Sandro'
'Yap, Glenn P. A.'
'Budzelaar, Peter H. M.'

_publ_section_title
;
 Reversible Alkylation at the Pyridine Nitrogen in a\a,\a-Diimine Pyridine
 Ligand System
;
_journal_issue 15
_journal_name_full Organometallics
_journal_page_first 3088
_journal_paper_doi 10.1021/om020349q
_journal_volume 21
_journal_year 2002
_chemical_formula_sum 'C40.5 H54 Li N3 O'
_chemical_formula_weight 605.81
_chemical_name_systematic
; 
 ? 
;
_space_group_IT_number 14
_symmetry_cell_setting monoclinic
_symmetry_space_group_name_Hall '-P 2yn'
_symmetry_space_group_name_H-M 'P 1 21/n 1'
_atom_sites_solution_hydrogens geom
_atom_sites_solution_primary direct
_atom_sites_solution_secondary difmap
_audit_creation_method SHELXL-97
_cell_angle_alpha 90.00
_cell_angle_beta 90.784(2)
_cell_angle_gamma 90.00
_cell_formula_units_Z 4
_cell_length_a 10.8426(14)
_cell_length_b 18.683(3)
_cell_length_c 18.701(3)
_cell_measurement_reflns_used 'reflections from 60 data frames'
_cell_measurement_temperature 203(2)
_cell_measurement_theta_max 28.29
_cell_measurement_theta_min 1.47
_cell_volume 3787.9(10)
_computing_cell_refinement 'Bruker SMART'
_computing_data_collection 'Bruker SMART'
_computing_data_reduction 'Bruker SAINT'
_computing_molecular_graphics 'Bruker SHELXTL'
_computing_publication_material 'Bruker SHELXTL'
_computing_structure_refinement 'SHELXL-97 (Sheldrick, 1997)'
_computing_structure_solution 'SHELXS-97 (Sheldrick, 1990)'
_diffrn_ambient_temperature 203(2)
_diffrn_measured_fraction_theta_full 0.862
_diffrn_measured_fraction_theta_max 0.862
_diffrn_measurement_device_type 'CCD area detector'
_diffrn_measurement_method 'phi and omega scans'
_diffrn_radiation_monochromator graphite
_diffrn_radiation_source 'fine-focus sealed tube'
_diffrn_radiation_type MoK\a
_diffrn_radiation_wavelength 0.71073
_diffrn_reflns_av_R_equivalents 0.0437
_diffrn_reflns_av_sigmaI/netI 0.0484
_diffrn_reflns_limit_h_max 14
_diffrn_reflns_limit_h_min -14
_diffrn_reflns_limit_k_max 25
_diffrn_reflns_limit_k_min 0
_diffrn_reflns_limit_l_max 25
_diffrn_reflns_limit_l_min 0
_diffrn_reflns_number 27177
_diffrn_reflns_theta_full 28.69
_diffrn_reflns_theta_max 28.69
_diffrn_reflns_theta_min 1.54
_diffrn_standards_decay_% <1
_diffrn_standards_number '50 standard frames at start and end'
_exptl_absorpt_coefficient_mu 0.063
_exptl_absorpt_correction_T_max 1.000000
_exptl_absorpt_correction_T_min 0.855012
_exptl_absorpt_correction_type multi-scan
_exptl_absorpt_process_details 'Blessing,R., Acta Cryst. (1995) A51 33-38.'
_exptl_crystal_colour brown
_exptl_crystal_density_diffrn 1.062
_exptl_crystal_density_meas 0
_exptl_crystal_density_method 'not measured'
_exptl_crystal_description block
_exptl_crystal_F_000 1316
_exptl_crystal_size_max 0.4
_exptl_crystal_size_mid 0.3
_exptl_crystal_size_min 0.3
_refine_diff_density_max 0.351
_refine_diff_density_min -0.244
_refine_diff_density_rms 0.042
_refine_ls_extinction_method none
_refine_ls_goodness_of_fit_ref 1.008
_refine_ls_hydrogen_treatment mixed
_refine_ls_matrix_type full
_refine_ls_number_parameters 430
_refine_ls_number_reflns 8433
_refine_ls_number_restraints 57
_refine_ls_restrained_S_all 1.007
_refine_ls_R_factor_all 0.1211
_refine_ls_R_factor_gt 0.0700
_refine_ls_shift/su_max 0.001
_refine_ls_shift/su_mean 0.000
_refine_ls_structure_factor_coef Fsqd
_refine_ls_weighting_details 'calc w=1/[\s^2^(Fo^2^)+(0.0900P)^2^+2.5000P] where P=(Fo^2^+2Fc^2^)/3'
_refine_ls_weighting_scheme calc
_refine_ls_wR_factor_gt 0.1926
_refine_ls_wR_factor_ref 0.2222
_reflns_number_gt 4880
_reflns_number_total 8433
_reflns_threshold_expression >2sigma(I)
_cod_data_source_file om020349q.cif
_cod_data_source_block sg2068
_cod_depositor_comments
;
The following automatic conversions were performed:

'_symmetry_cell_setting' value 'Monoclinic' changed to 'monoclinic'
according to /home/saulius/struct/CIF-dictionaries/cif_core.dic
dictionary named 'cif_core.dic' version 2.4.1 from 2010-06-29.

Automatic conversion script
Id: cif_fix_values 1715 2011-07-08 13:25:40Z adriana 
;
_cod_original_cell_volume 3788.0(9)
_cod_original_sg_symbol_H-M P2(1)/n
_cod_original_formula_sum 'C40.50 H54 Li N3 O'
_cod_database_code 4076960

loop_
_symmetry_equiv_pos_as_xyz
'x, y, z'
'-x+1/2, y+1/2, -z+1/2'
'-x, -y, -z'
'x-1/2, -y-1/2, z-1/2'

loop_
_atom_site_label
_atom_site_type_symbol
_atom_site_fract_x
_atom_site_fract_y
_atom_site_fract_z
_atom_site_U_iso_or_equiv
_atom_site_adp_type
_atom_site_occupancy
_atom_site_symmetry_multiplicity
_atom_site_calc_flag
_atom_site_refinement_flags
_atom_site_disorder_assembly
_atom_site_disorder_group
Li Li 0.9171(4) 0.6518(2) 0.1351(2) 0.0470(10) Uani 1 1 d . . .
N1 N 0.85761(18) 0.54766(10) 0.19763(10) 0.0397(5) Uani 1 1 d . . .
N2 N 0.86959(17) 0.57667(9) 0.06112(9) 0.0351(4) Uani 1 1 d . . .
N3 N 0.9468(2) 0.70620(10) 0.04403(10) 0.0428(5) Uani 1 1 d . . .
O O 0.9675(2) 0.71659(10) 0.22165(10) 0.0650(6) Uani 1 1 d . . .
C1 C 0.7761(3) 0.42484(14) 0.17999(15) 0.0574(7) Uani 1 1 d . . .
H1A H 0.7758 0.4232 0.2318 0.086 Uiso 1 1 calc R . .
H1B H 0.8290 0.3872 0.1621 0.086 Uiso 1 1 calc R . .
H1C H 0.6928 0.4179 0.1616 0.086 Uiso 1 1 calc R . .
C2 C 0.8234(2) 0.49618(12) 0.15593(12) 0.0377(5) Uani 1 1 d . . .
C3 C 0.8328(2) 0.50992(11) 0.07766(12) 0.0353(5) Uani 1 1 d . . .
C4 C 0.8098(2) 0.45855(13) 0.02544(13) 0.0423(6) Uani 1 1 d . . .
H4A H 0.7847 0.4121 0.0379 0.051 Uiso 1 1 calc R . .
C5 C 0.8248(2) 0.47781(14) -0.04545(14) 0.0483(6) Uani 1 1 d . . .
H5A H 0.8100 0.4442 -0.0820 0.058 Uiso 1 1 calc R . .
C6 C 0.8613(2) 0.54616(13) -0.06235(13) 0.0452(6) Uani 1 1 d . . .
H6A H 0.8710 0.5596 -0.1104 0.054 Uiso 1 1 calc R . .
C7 C 0.8839(2) 0.59575(12) -0.00717(12) 0.0368(5) Uani 1 1 d . . .
C8 C 0.9272(2) 0.67091(12) -0.01838(12) 0.0414(5) Uani 1 1 d . . .
C9 C 0.9429(3) 0.69620(16) -0.08635(14) 0.0618(8) Uani 1 1 d . . .
H9A H 0.9705 0.7433 -0.0935 0.074 Uiso 1 1 calc R . .
H9B H 0.9262 0.6664 -0.1258 0.074 Uiso 1 1 calc R . .
C10 C 0.8569(2) 0.54017(12) 0.27408(12) 0.0426(6) Uani 1 1 d . . .
C11 C 0.9603(3) 0.51023(14) 0.30894(14) 0.0516(6) Uani 1 1 d . . .
C12 C 0.9644(3) 0.51372(16) 0.38356(15) 0.0644(8) Uani 1 1 d . . .
H12A H 1.0328 0.4946 0.4084 0.077 Uiso 1 1 calc R . .
C13 C 0.8703(4) 0.54456(16) 0.42153(16) 0.0688(9) Uani 1 1 d . . .
H13A H 0.8761 0.5473 0.4716 0.083 Uiso 1 1 calc R . .
C14 C 0.7677(3) 0.57150(15) 0.38651(15) 0.0638(8) Uani 1 1 d . . .
H14A H 0.7032 0.5912 0.4132 0.077 Uiso 1 1 calc R . .
C15 C 0.7581(3) 0.57006(14) 0.31211(14) 0.0516(7) Uani 1 1 d . . .
C16 C 1.0641(3) 0.47446(19) 0.26826(17) 0.0676(8) Uani 1 1 d . . .
H16A H 1.0422 0.4777 0.2168 0.081 Uiso 1 1 calc R . .
C17 C 1.0763(4) 0.3948(2) 0.2861(2) 0.1008(13) Uani 1 1 d . . .
H17A H 1.1431 0.3743 0.2590 0.151 Uiso 1 1 calc R . .
H17B H 0.9998 0.3705 0.2739 0.151 Uiso 1 1 calc R . .
H17C H 1.0936 0.3892 0.3369 0.151 Uiso 1 1 calc R . .
C18 C 1.1870(5) 0.5108(3) 0.2780(4) 0.144(2) Uani 1 1 d . . .
H18A H 1.1787 0.5613 0.2668 0.216 Uiso 1 1 calc R . .
H18B H 1.2465 0.4892 0.2463 0.216 Uiso 1 1 calc R . .
H18C H 1.2150 0.5054 0.3272 0.216 Uiso 1 1 calc R . .
C19 C 0.6465(3) 0.60067(18) 0.27383(17) 0.0673(8) Uani 1 1 d . . .
H19A H 0.6515 0.5865 0.2229 0.081 Uiso 1 1 calc R . .
C20 C 0.5272(4) 0.5724(4) 0.3017(4) 0.162(3) Uani 1 1 d . . .
H20A H 0.5279 0.5205 0.3000 0.243 Uiso 1 1 calc R . .
H20B H 0.4594 0.5904 0.2725 0.243 Uiso 1 1 calc R . .
H20C H 0.5170 0.5880 0.3508 0.243 Uiso 1 1 calc R . .
C21 C 0.6465(5) 0.6832(2) 0.2766(3) 0.1276(18) Uani 1 1 d . . .
H21A H 0.7249 0.7011 0.2597 0.191 Uiso 1 1 calc R . .
H21B H 0.6344 0.6989 0.3255 0.191 Uiso 1 1 calc R . .
H21C H 0.5803 0.7016 0.2464 0.191 Uiso 1 1 calc R . .
C22 C 0.9882(3) 0.77795(12) 0.04007(12) 0.0451(6) Uani 1 1 d . . .
C23 C 1.1149(3) 0.79325(12) 0.04787(13) 0.0491(6) Uani 1 1 d . . .
C24 C 1.1520(3) 0.86464(14) 0.05722(15) 0.0592(8) Uani 1 1 d . . .
H24A H 1.2362 0.8751 0.0637 0.071 Uiso 1 1 calc R . .
C25 C 1.0671(3) 0.91985(14) 0.05713(15) 0.0626(8) Uani 1 1 d . . .
H25A H 1.0931 0.9672 0.0652 0.075 Uiso 1 1 calc R . .
C26 C 0.9445(4) 0.90506(14) 0.04510(15) 0.0642(9) Uani 1 1 d . . .
H26A H 0.8879 0.9431 0.0434 0.077 Uiso 1 1 calc R . .
C27 C 0.9010(3) 0.83504(14) 0.03527(14) 0.0539(7) Uani 1 1 d . . .
C28 C 1.2096(3) 0.73331(14) 0.04703(16) 0.0570(7) Uani 1 1 d . . .
H28A H 1.1645 0.6893 0.0332 0.068 Uiso 1 1 calc R . .
C29 C 1.3078(4) 0.7451(2) -0.0096(2) 0.0945(12) Uani 1 1 d . . .
H29A H 1.2680 0.7536 -0.0556 0.142 Uiso 1 1 calc R . .
H29B H 1.3597 0.7030 -0.0126 0.142 Uiso 1 1 calc R . .
H29C H 1.3579 0.7862 0.0034 0.142 Uiso 1 1 calc R . .
C30 C 1.2660(4) 0.7192(2) 0.1207(2) 0.0885(11) Uani 1 1 d . . .
H30A H 1.2008 0.7123 0.1550 0.133 Uiso 1 1 calc R . .
H30B H 1.3163 0.7598 0.1351 0.133 Uiso 1 1 calc R . .
H30C H 1.3170 0.6766 0.1189 0.133 Uiso 1 1 calc R . .
C31 C 0.7654(3) 0.81969(17) 0.02195(18) 0.0685(9) Uani 1 1 d . . .
H31A H 0.7582 0.7696 0.0053 0.082 Uiso 1 1 calc R . .
C32 C 0.7097(4) 0.8679(2) -0.0363(2) 0.0977(13) Uani 1 1 d . . .
H32A H 0.7557 0.8622 -0.0800 0.147 Uiso 1 1 calc R . .
H32B H 0.7138 0.9174 -0.0208 0.147 Uiso 1 1 calc R . .
H32C H 0.6243 0.8545 -0.0449 0.147 Uiso 1 1 calc R . .
C33 C 0.6915(4) 0.8266(3) 0.0911(2) 0.1058(14) Uani 1 1 d . . .
H33A H 0.7278 0.7961 0.1277 0.159 Uiso 1 1 calc R . .
H33B H 0.6068 0.8121 0.0821 0.159 Uiso 1 1 calc R . .
H33C H 0.6932 0.8759 0.1072 0.159 Uiso 1 1 calc R . .
C34 C 0.9538(4) 0.79406(17) 0.22182(18) 0.0833(11) Uani 1 1 d . . .
H34A H 0.8723 0.8076 0.2393 0.100 Uiso 1 1 calc R . .
H34B H 0.9634 0.8133 0.1735 0.100 Uiso 1 1 calc R . .
C35 C 1.0519(4) 0.8215(2) 0.2700(2) 0.0982(13) Uani 1 1 d . . .
H35A H 1.0250 0.8651 0.2945 0.118 Uiso 1 1 calc R . .
H35B H 1.1271 0.8320 0.2435 0.118 Uiso 1 1 calc R . .
C36 C 1.0730(6) 0.7621(2) 0.3219(3) 0.139(2) Uani 1 1 d . . .
H36A H 1.1615 0.7556 0.3312 0.167 Uiso 1 1 calc R . .
H36B H 1.0326 0.7726 0.3673 0.167 Uiso 1 1 calc R . .
C37 C 1.0206(5) 0.69788(19) 0.2896(2) 0.0988(14) Uani 1 1 d . . .
H37A H 1.0851 0.6617 0.2834 0.119 Uiso 1 1 calc R . .
H37B H 0.9571 0.6779 0.3206 0.119 Uiso 1 1 calc R . .
C38 C 0.540(2) 0.5597(12) 0.9491(10) 0.108(4) Uani 0.50 1 d PGU A -1
H38A H 0.5670 0.5990 0.9220 0.129 Uiso 0.50 1 calc PR A -1
C39 C 0.509(2) 0.4959(11) 0.9152(11) 0.130(5) Uani 0.50 1 d PGU A -1
H39A H 0.5142 0.4920 0.8652 0.155 Uiso 0.50 1 calc PR A -1
C40 C 0.469(2) 0.4378(12) 0.9552(14) 0.148(7) Uani 0.50 1 d PGU A -1
H40A H 0.4479 0.3946 0.9324 0.177 Uiso 0.50 1 calc PR A -1
C41 C 0.461(2) 0.4435(15) 1.0291(14) 0.150(8) Uani 0.50 1 d PGU A -1
H41A H 0.4344 0.4042 1.0562 0.180 Uiso 0.50 1 calc PR A -1
C42 C 0.493(2) 0.5072(16) 1.0630(11) 0.143(6) Uani 0.50 1 d PGU A -1
H42A H 0.4872 0.5111 1.1130 0.172 Uiso 0.50 1 calc PR A -1
C43 C 0.532(2) 0.5654(14) 1.0229(10) 0.112(4) Uani 0.50 1 d PGU A -1
C44 C 0.5746(10) 0.6346(7) 1.0602(8) 0.173(5) Uani 0.50 1 d PU A -1
H44A H 0.6129 0.6659 1.0256 0.259 Uiso 0.50 1 calc PR A -1
H44B H 0.6336 0.6231 1.0979 0.259 Uiso 0.50 1 calc PR A -1
H44C H 0.5039 0.6585 1.0806 0.259 Uiso 0.50 1 calc PR A -1

loop_
_atom_site_aniso_label
_atom_site_aniso_U_11
_atom_site_aniso_U_22
_atom_site_aniso_U_33
_atom_site_aniso_U_23
_atom_site_aniso_U_13
_atom_site_aniso_U_12
Li 0.061(3) 0.042(2) 0.038(2) -0.0028(17) 0.0065(19) 0.0025(19)
N1 0.0451(11) 0.0381(10) 0.0359(11) 0.0009(8) 0.0035(8) -0.0032(8)
N2 0.0351(10) 0.0362(9) 0.0340(10) -0.0018(7) 0.0018(8) 0.0045(8)
N3 0.0623(13) 0.0318(9) 0.0345(11) 0.0010(8) 0.0058(9) 0.0012(9)
O 0.0970(16) 0.0508(11) 0.0473(11) -0.0050(8) -0.0004(10) -0.0058(10)
C1 0.0695(19) 0.0465(14) 0.0559(17) 0.0072(12) -0.0051(14) -0.0183(13)
C2 0.0336(12) 0.0354(11) 0.0440(13) 0.0011(9) -0.0007(10) -0.0008(9)
C3 0.0300(12) 0.0355(11) 0.0404(13) -0.0025(9) -0.0016(9) 0.0032(9)
C4 0.0396(13) 0.0399(12) 0.0474(15) -0.0088(10) -0.0030(10) 0.0002(10)
C5 0.0464(15) 0.0513(14) 0.0473(15) -0.0181(11) -0.0043(11) 0.0039(11)
C6 0.0466(14) 0.0552(15) 0.0337(13) -0.0078(10) 0.0022(10) 0.0056(11)
C7 0.0345(12) 0.0424(12) 0.0336(12) -0.0035(9) 0.0013(9) 0.0084(9)
C8 0.0469(14) 0.0429(12) 0.0346(12) 0.0006(10) 0.0060(10) 0.0079(10)
C9 0.094(2) 0.0547(16) 0.0368(14) 0.0022(12) 0.0107(14) -0.0050(15)
C10 0.0562(15) 0.0377(12) 0.0341(12) 0.0013(9) 0.0049(11) -0.0122(11)
C11 0.0607(17) 0.0521(15) 0.0418(15) 0.0057(11) -0.0018(12) -0.0067(13)
C12 0.086(2) 0.0631(18) 0.0437(16) 0.0078(13) -0.0104(15) -0.0084(16)
C13 0.111(3) 0.0599(18) 0.0352(15) 0.0004(13) 0.0045(17) -0.0166(18)
C14 0.093(2) 0.0558(16) 0.0432(16) -0.0038(13) 0.0226(16) -0.0099(16)
C15 0.0673(18) 0.0456(14) 0.0422(14) -0.0018(11) 0.0110(12) -0.0085(12)
C16 0.0597(19) 0.090(2) 0.0530(18) 0.0060(16) -0.0053(14) 0.0093(16)
C17 0.117(3) 0.093(3) 0.093(3) -0.007(2) -0.003(2) 0.036(2)
C18 0.086(3) 0.144(5) 0.204(6) -0.042(4) 0.042(4) -0.017(3)
C19 0.066(2) 0.077(2) 0.0590(19) -0.0048(15) 0.0170(15) 0.0102(16)
C20 0.076(3) 0.214(7) 0.197(6) 0.089(5) -0.005(3) -0.025(4)
C21 0.112(4) 0.096(3) 0.174(5) 0.015(3) -0.008(3) 0.032(3)
C22 0.0706(18) 0.0351(12) 0.0297(12) 0.0030(9) 0.0086(11) 0.0038(11)
C23 0.0737(19) 0.0348(12) 0.0391(14) 0.0014(10) 0.0065(12) 0.0000(12)
C24 0.085(2) 0.0441(14) 0.0493(16) 0.0028(12) 0.0091(14) -0.0108(14)
C25 0.105(3) 0.0325(13) 0.0510(17) 0.0026(11) 0.0111(16) -0.0044(15)
C26 0.106(3) 0.0361(13) 0.0507(17) 0.0070(11) 0.0118(17) 0.0148(15)
C27 0.081(2) 0.0408(13) 0.0404(14) 0.0055(11) 0.0086(13) 0.0113(13)
C28 0.0633(18) 0.0429(14) 0.0648(18) 0.0000(12) 0.0009(14) -0.0025(12)
C29 0.093(3) 0.086(3) 0.106(3) 0.014(2) 0.032(2) 0.026(2)
C30 0.113(3) 0.070(2) 0.082(3) 0.0065(18) -0.013(2) 0.021(2)
C31 0.075(2) 0.0585(17) 0.072(2) 0.0023(15) 0.0052(17) 0.0188(15)
C32 0.117(3) 0.084(3) 0.092(3) 0.000(2) -0.031(2) 0.030(2)
C33 0.077(3) 0.148(4) 0.093(3) 0.011(3) 0.016(2) 0.017(3)
C34 0.137(3) 0.0555(18) 0.058(2) -0.0099(15) 0.000(2) 0.010(2)
C35 0.115(3) 0.060(2) 0.120(3) -0.019(2) 0.005(3) -0.016(2)
C36 0.219(6) 0.078(3) 0.117(4) 0.009(3) -0.083(4) -0.045(3)
C37 0.158(4) 0.068(2) 0.070(2) 0.0150(17) -0.036(2) -0.033(2)
C38 0.063(8) 0.124(8) 0.136(8) 0.047(8) -0.014(7) 0.027(7)
C39 0.074(9) 0.149(10) 0.164(13) 0.029(9) -0.039(9) 0.029(8)
C40 0.055(10) 0.127(9) 0.26(2) 0.053(12) -0.051(12) 0.023(8)
C41 0.048(8) 0.150(9) 0.25(2) 0.136(11) 0.006(13) 0.020(9)
C42 0.056(9) 0.208(11) 0.166(13) 0.097(9) 0.005(8) 0.045(10)
C43 0.054(9) 0.141(8) 0.141(9) 0.037(6) -0.010(7) 0.031(7)
C44 0.078(7) 0.195(10) 0.244(14) -0.047(9) -0.035(8) 0.057(7)

loop_
_atom_type_symbol
_atom_type_description
_atom_type_scat_dispersion_real
_atom_type_scat_dispersion_imag
_atom_type_scat_source
C C 0.0033 0.0016 'International Tables Vol C Tables 4.2.6.8 and 6.1.1.4'
H H 0.0000 0.0000 'International Tables Vol C Tables 4.2.6.8 and 6.1.1.4'
Li Li -0.0003 0.0001 'International Tables Vol C Tables 4.2.6.8 and 6.1.1.4'
N N 0.0061 0.0033 'International Tables Vol C Tables 4.2.6.8 and 6.1.1.4'
O O 0.0106 0.0060 'International Tables Vol C Tables 4.2.6.8 and 6.1.1.4'

loop_
_geom_angle_atom_site_label_1
_geom_angle_atom_site_label_2
_geom_angle_atom_site_label_3
_geom_angle
N3 Li N2 79.29(16)
N3 Li O 108.7(2)
N2 Li O 171.6(2)
N3 Li N1 151.8(2)
N2 Li N1 72.53(15)
O Li N1 99.46(18)
C2 N1 C10 121.58(19)
C2 N1 Li 113.15(18)
C10 N1 Li 125.27(17)
C7 N2 C3 120.32(19)
C7 N2 Li 115.76(18)
C3 N2 Li 123.80(19)
C8 N3 C22 117.49(19)
C8 N3 Li 117.30(19)
C22 N3 Li 125.20(19)
C37 O C34 106.3(2)
C37 O Li 130.1(2)
C34 O Li 123.5(2)
N1 C2 C3 116.25(19)
N1 C2 C1 125.3(2)
C3 C2 C1 118.4(2)
N2 C3 C4 122.0(2)
N2 C3 C2 114.16(19)
C4 C3 C2 123.8(2)
C5 C4 C3 118.1(2)
C6 C5 C4 119.9(2)
C5 C6 C7 119.4(2)
N2 C7 C6 120.3(2)
N2 C7 C8 115.14(19)
C6 C7 C8 124.6(2)
N3 C8 C9 127.7(2)
N3 C8 C7 112.44(19)
C9 C8 C7 119.8(2)
C11 C10 C15 122.0(2)
C11 C10 N1 119.0(2)
C15 C10 N1 118.6(2)
C12 C11 C10 117.3(3)
C12 C11 C16 120.4(3)
C10 C11 C16 122.3(2)
C13 C12 C11 121.4(3)
C12 C13 C14 120.4(3)
C13 C14 C15 121.1(3)
C14 C15 C10 117.7(3)
C14 C15 C19 120.9(3)
C10 C15 C19 121.4(2)
C18 C16 C11 113.6(3)
C18 C16 C17 109.8(4)
C11 C16 C17 112.3(3)
C20 C19 C15 113.1(3)
C20 C19 C21 109.9(4)
C15 C19 C21 111.2(3)
C23 C22 N3 119.7(2)
C23 C22 C27 120.0(2)
N3 C22 C27 120.0(2)
C24 C23 C22 118.9(2)
C24 C23 C28 120.6(3)
C22 C23 C28 120.5(2)
C25 C24 C23 121.2(3)
C26 C25 C24 119.6(3)
C25 C26 C27 122.2(3)
C26 C27 C22 117.9(3)
C26 C27 C31 121.5(3)
C22 C27 C31 120.6(2)
C23 C28 C30 112.4(3)
C23 C28 C29 112.2(2)
C30 C28 C29 112.1(3)
C27 C31 C32 112.2(3)
C27 C31 C33 111.2(3)
C32 C31 C33 110.1(3)
O C34 C35 105.9(3)
C34 C35 C36 104.0(3)
C37 C36 C35 106.8(3)
O C37 C36 108.5(3)
C39 C38 C43 120.0
C38 C39 C40 120.0
C41 C40 C39 120.0
C40 C41 C42 120.0
C41 C42 C43 120.0
C42 C43 C38 120.0
C42 C43 C44 120.4(12)
C38 C43 C44 119.5(12)

loop_
_geom_bond_atom_site_label_1
_geom_bond_atom_site_label_2
_geom_bond_distance
Li N3 2.013(5)
Li N2 2.033(4)
Li O 2.087(4)
Li N1 2.364(4)
N1 C2 1.290(3)
N1 C10 1.437(3)
N2 C7 1.337(3)
N2 C3 1.347(3)
N3 C8 1.355(3)
N3 C22 1.416(3)
O C37 1.431(4)
O C34 1.455(4)
C1 C2 1.500(3)
C2 C3 1.491(3)
C3 C4 1.389(3)
C4 C5 1.385(4)
C5 C6 1.375(4)
C6 C7 1.406(3)
C7 C8 1.496(3)
C8 C9 1.369(3)
C10 C11 1.405(4)
C10 C15 1.409(4)
C11 C12 1.397(4)
C11 C16 1.522(4)
C12 C13 1.377(5)
C13 C14 1.378(5)
C14 C15 1.394(4)
C15 C19 1.511(4)
C16 C18 1.505(6)
C16 C17 1.530(5)
C19 C20 1.498(5)
C19 C21 1.544(5)
C22 C23 1.408(4)
C22 C27 1.427(4)
C23 C24 1.404(3)
C23 C28 1.520(4)
C24 C25 1.383(4)
C25 C26 1.373(5)
C26 C27 1.402(4)
C27 C31 1.514(5)
C28 C30 1.522(4)
C28 C29 1.528(5)
C31 C32 1.531(5)
C31 C33 1.536(5)
C34 C35 1.477(5)
C35 C36 1.490(6)
C36 C37 1.455(5)
C38 C39 1.3900
C38 C43 1.3900
C39 C40 1.3900
C40 C41 1.3900
C41 C42 1.3900
C42 C43 1.3900
C43 C44 1.54(3)
